data_4023215
loop_
_publ_author_name
'Xiao-an Zhang'
'Datong Song'
'Stephen J. Lippard'

_publ_section_title
;
 A Reversible pH-Dependent Intramolecular Pyridine-Aldehyde Cyclization
;
_journal_name_full 'Journal of Organic Chemistry'
_journal_page_first 734
_journal_page_last 737
_journal_paper_doi 10.1021/jo702394v
_journal_volume 73
_journal_year 2008
_chemical_formula_sum 'C14 H17 Cl2 N3 O'
_chemical_formula_weight 314.21
_chemical_name_systematic
; 
 ? 
;
_space_group_IT_number 14
_symmetry_cell_setting monoclinic
_symmetry_space_group_name_Hall '-P 2yn'
_symmetry_space_group_name_H-M 'P 1 21/n 1'
_atom_sites_solution_hydrogens geom
_atom_sites_solution_primary direct
_atom_sites_solution_secondary difmap
_audit_creation_method SHELXL-97
_cell_angle_alpha 90.00
_cell_angle_beta 109.7010(10)
_cell_angle_gamma 90.00
_cell_formula_units_Z 4
_cell_length_a 9.3529(6)
_cell_length_b 12.6172(8)
_cell_length_c 13.3481(9)
_cell_measurement_temperature 426(2)
_cell_volume 1482.97(17)
_computing_structure_refinement 'SHELXL-97 (Sheldrick, 1997)'
_computing_structure_solution 'SHELXS-97 (Sheldrick, 1990)'
_diffrn_ambient_temperature 426(2)
_diffrn_measured_fraction_theta_full 0.996
_diffrn_measured_fraction_theta_max 0.996
_diffrn_radiation_monochromator graphite
_diffrn_radiation_source 'fine-focus sealed tube'
_diffrn_radiation_type MoK\a
_diffrn_radiation_wavelength 0.71073
_diffrn_reflns_av_R_equivalents 0.0307
_diffrn_reflns_av_sigmaI/netI 0.0277
_diffrn_reflns_limit_h_max 12
_diffrn_reflns_limit_h_min -12
_diffrn_reflns_limit_k_max 16
_diffrn_reflns_limit_k_min -16
_diffrn_reflns_limit_l_max 17
_diffrn_reflns_limit_l_min -17
_diffrn_reflns_number 12477
_diffrn_reflns_theta_full 27.49
_diffrn_reflns_theta_max 27.49
_diffrn_reflns_theta_min 2.29
_exptl_absorpt_coefficient_mu 0.437
_exptl_absorpt_correction_T_max 0.8802
_exptl_absorpt_correction_T_min 0.8447
_exptl_absorpt_correction_type empirical
_exptl_absorpt_process_details SADABS
_exptl_crystal_colour Colorless
_exptl_crystal_density_diffrn 1.407
_exptl_crystal_density_method 'not measured'
_exptl_crystal_description Block
_exptl_crystal_F_000 656
_exptl_crystal_size_max 0.40
_exptl_crystal_size_mid 0.34
_exptl_crystal_size_min 0.30
_refine_diff_density_max 0.477
_refine_diff_density_min -0.196
_refine_diff_density_rms 0.076
_refine_ls_extinction_method none
_refine_ls_goodness_of_fit_ref 1.121
_refine_ls_hydrogen_treatment mixed
_refine_ls_matrix_type full
_refine_ls_number_parameters 267
_refine_ls_number_reflns 3387
_refine_ls_number_restraints 0
_refine_ls_restrained_S_all 1.121
_refine_ls_R_factor_all 0.0514
_refine_ls_R_factor_gt 0.0468
_refine_ls_shift/su_max 0.000
_refine_ls_shift/su_mean 0.000
_refine_ls_structure_factor_coef Fsqd
_refine_ls_weighting_details 'calc w=1/[\s^2^(Fo^2^)+(0.0532P)^2^+0.8213P] where P=(Fo^2^+2Fc^2^)/3'
_refine_ls_weighting_scheme calc
_refine_ls_wR_factor_gt 0.1112
_refine_ls_wR_factor_ref 0.1142
_reflns_number_gt 3114
_reflns_number_total 3387
_reflns_threshold_expression >2sigma(I)
_cod_data_source_file jo702394v-File003.cif
_cod_data_source_block zxa2
_cod_depositor_comments
;
The following automatic conversions were performed:
'_symmetry_cell_setting' value 'Monoclinic' changed to 'monoclinic'
according to '/home/saulius/struct/CIF-dictionaries/cif_core.dic'
dictionary named 'cif_core.dic' version 2.4.1 from
2010-06-29.

'_exptl_absorpt_correction_type' value 'Empirical' changed to
'empirical' according to
'/home/saulius/struct/CIF-dictionaries/cif_core.dic' dictionary named
'cif_core.dic' version 2.4.1 from 2010-06-29.

Automatic conversion script
Id: cif_fix_enum 1527 2010-12-29 10:47:43Z saulius 
;
_cod_original_sg_symbol_H-M 'P 21/n'
_cod_database_code 4023215

loop_
_symmetry_equiv_pos_as_xyz
'x, y, z'
'-x+1/2, y+1/2, -z+1/2'
'-x, -y, -z'
'x-1/2, -y-1/2, z-1/2'

loop_
_atom_site_label
_atom_site_type_symbol
_atom_site_fract_x
_atom_site_fract_y
_atom_site_fract_z
_atom_site_U_iso_or_equiv
_atom_site_adp_type
_atom_site_occupancy
_atom_site_symmetry_multiplicity
_atom_site_calc_flag
_atom_site_refinement_flags
_atom_site_disorder_assembly
_atom_site_disorder_group
Cl1 Cl 0.91150(5) 0.76773(4) 0.35291(4) 0.03061(15) Uani 1 1 d . . .
Cl2 Cl 0.21304(5) 0.50544(4) 0.24360(4) 0.03400(15) Uani 1 1 d . . .
O1A O 0.5710(2) 0.71355(19) 0.25085(15) 0.0285(4) Uani 0.80 1 d P A 1
H1B H 0.650(4) 0.724(3) 0.265(3) 0.039(10) Uiso 0.80 1 d P B 1
O1B O 0.4498(12) 0.6609(11) 0.2629(9) 0.075(3) Uani 0.20 1 d P C 2
H1BA H 0.3930 0.6064 0.2508 0.090 Uiso 0.20 1 d PR C 2
N1 N 0.65254(19) 0.53946(14) 0.30359(13) 0.0307(4) Uani 1 1 d . . .
N2 N 0.73266(17) 0.59948(13) 0.13016(12) 0.0246(3) Uani 1 1 d . . .
N3 N 0.97564(18) 0.71988(12) 0.14317(12) 0.0238(3) Uani 1 1 d . . .
H1A H 0.928(3) 0.7196(18) 0.1869(19) 0.032(6) Uiso 1 1 d . . .
C1 C 0.6157(3) 0.5268(2) 0.3926(2) 0.0433(5) Uani 1 1 d . . .
H1 H 0.527(3) 0.565(2) 0.393(2) 0.054(8) Uiso 1 1 d . . .
C2 C 0.7063(3) 0.4670(2) 0.47574(19) 0.0455(6) Uani 1 1 d . . .
H2 H 0.682(3) 0.464(2) 0.540(2) 0.052(8) Uiso 1 1 d . . .
C3 C 0.8335(3) 0.41867(19) 0.46628(18) 0.0426(6) Uani 1 1 d . . .
H3 H 0.891(3) 0.383(2) 0.517(2) 0.056(8) Uiso 1 1 d . . .
C4 C 0.8677(3) 0.43204(17) 0.37435(18) 0.0357(5) Uani 1 1 d . . .
H4 H 0.948(3) 0.401(2) 0.367(2) 0.043(7) Uiso 1 1 d . . .
C5 C 0.7770(2) 0.49497(15) 0.29265(16) 0.0268(4) Uani 1 1 d . . .
C6 C 0.8132(2) 0.50998(16) 0.19286(16) 0.0280(4) Uani 1 1 d . . .
H6B H 0.786(3) 0.445(2) 0.1545(19) 0.036(6) Uiso 1 1 d . . .
H6A H 0.921(3) 0.5198(17) 0.2105(18) 0.029(6) Uiso 1 1 d . . .
C7 C 0.5719(2) 0.5897(2) 0.11538(18) 0.0344(5) Uani 1 1 d . . .
H7B H 0.516(3) 0.6414(19) 0.0662(19) 0.037(6) Uiso 1 1 d . . .
H7A H 0.535(3) 0.519(2) 0.096(2) 0.047(7) Uiso 1 1 d . . .
C8A C 0.5450(4) 0.6086(3) 0.2154(3) 0.0255(8) Uani 0.80 1 d P A 1
H8A H 0.446(3) 0.5893(18) 0.2101(18) 0.009(5) Uiso 0.80 1 d P D 1
C8B C 0.581(2) 0.638(2) 0.2427(14) 0.038(5) Uani 0.20 1 d P C 2
H8BA H 0.6519 0.6976 0.2636 0.046 Uiso 0.20 1 calc PR C 2
C9 C 0.7665(2) 0.61106(18) 0.03193(16) 0.0314(4) Uani 1 1 d . . .
H9B H 0.767(3) 0.541(2) -0.0061(19) 0.037(6) Uiso 1 1 d . . .
H9A H 0.691(3) 0.6523(19) -0.014(2) 0.038(6) Uiso 1 1 d . . .
C10 C 0.9173(2) 0.66502(15) 0.05239(14) 0.0253(4) Uani 1 1 d . A .
C11 C 0.9964(3) 0.66334(18) -0.01858(16) 0.0342(5) Uani 1 1 d . . .
H11 H 0.951(3) 0.626(2) -0.083(2) 0.047(7) Uiso 1 1 d . . .
C12 C 1.1330(3) 0.71659(19) 0.00671(19) 0.0384(5) Uani 1 1 d . A .
H12 H 1.182(3) 0.717(2) -0.042(2) 0.048(7) Uiso 1 1 d . . .
C13 C 1.1895(3) 0.77153(18) 0.10167(19) 0.0380(5) Uani 1 1 d . . .
H13 H 1.276(3) 0.808(2) 0.120(2) 0.047(7) Uiso 1 1 d . . .
C14 C 1.1081(2) 0.77186(16) 0.16967(17) 0.0307(4) Uani 1 1 d . A .
H14 H 1.141(3) 0.8041(18) 0.2329(18) 0.028(6) Uiso 1 1 d . . .

loop_
_atom_site_aniso_label
_atom_site_aniso_U_11
_atom_site_aniso_U_22
_atom_site_aniso_U_33
_atom_site_aniso_U_23
_atom_site_aniso_U_13
_atom_site_aniso_U_12
Cl1 0.0272(2) 0.0399(3) 0.0239(2) -0.00511(18) 0.00761(18) 0.00345(19)
Cl2 0.0260(3) 0.0343(3) 0.0403(3) 0.0073(2) 0.0092(2) 0.00256(18)
O1A 0.0239(10) 0.0289(11) 0.0337(10) 0.0006(8) 0.0111(8) 0.0047(8)
O1B 0.052(6) 0.096(9) 0.084(8) 0.006(7) 0.033(6) 0.004(6)
N1 0.0289(8) 0.0334(9) 0.0307(9) 0.0061(7) 0.0111(7) 0.0012(7)
N2 0.0198(7) 0.0304(8) 0.0224(8) -0.0010(6) 0.0055(6) -0.0020(6)
N3 0.0277(8) 0.0247(8) 0.0212(7) 0.0004(6) 0.0109(6) 0.0002(6)
C1 0.0442(13) 0.0480(14) 0.0438(13) 0.0085(11) 0.0228(11) 0.0019(11)
C2 0.0556(15) 0.0502(14) 0.0317(12) 0.0051(10) 0.0159(11) -0.0093(12)
C3 0.0448(13) 0.0350(12) 0.0332(12) 0.0099(9) -0.0064(10) -0.0090(10)
C4 0.0306(11) 0.0295(11) 0.0389(12) 0.0022(9) 0.0008(9) 0.0012(9)
C5 0.0244(9) 0.0224(9) 0.0296(10) -0.0026(7) 0.0040(8) -0.0039(7)
C6 0.0263(10) 0.0255(10) 0.0319(10) -0.0035(8) 0.0093(8) 0.0006(7)
C7 0.0197(9) 0.0446(13) 0.0347(11) 0.0079(9) 0.0036(8) -0.0018(9)
C8A 0.0148(18) 0.0309(19) 0.026(2) 0.0050(13) 0.0010(13) 0.0011(12)
C8B 0.024(9) 0.075(17) 0.023(8) -0.002(8) 0.016(7) -0.005(8)
C9 0.0285(10) 0.0416(12) 0.0221(9) -0.0043(8) 0.0060(8) -0.0029(9)
C10 0.0284(9) 0.0251(9) 0.0215(9) 0.0004(7) 0.0070(7) 0.0015(7)
C11 0.0425(12) 0.0384(11) 0.0249(10) -0.0019(8) 0.0159(9) 0.0004(9)
C12 0.0458(13) 0.0419(12) 0.0380(12) 0.0020(9) 0.0277(10) -0.0019(10)
C13 0.0380(12) 0.0359(12) 0.0444(13) 0.0011(9) 0.0194(10) -0.0102(9)
C14 0.0347(11) 0.0272(10) 0.0303(10) -0.0036(8) 0.0112(9) -0.0065(8)

loop_
_atom_type_symbol
_atom_type_description
_atom_type_scat_dispersion_real
_atom_type_scat_dispersion_imag
_atom_type_scat_source
C C 0.0033 0.0016 'International Tables Vol C Tables 4.2.6.8 and 6.1.1.4'
H H 0.0000 0.0000 'International Tables Vol C Tables 4.2.6.8 and 6.1.1.4'
N N 0.0061 0.0033 'International Tables Vol C Tables 4.2.6.8 and 6.1.1.4'
O O 0.0106 0.0060 'International Tables Vol C Tables 4.2.6.8 and 6.1.1.4'
Cl Cl 0.1484 0.1585 'International Tables Vol C Tables 4.2.6.8 and 6.1.1.4'

loop_
_geom_angle_atom_site_label_1
_geom_angle_atom_site_label_2
_geom_angle_atom_site_label_3
_geom_angle
_geom_angle_site_symmetry_1
_geom_angle_site_symmetry_3
_geom_angle_publ_flag
C8B O1B Cl2 123.0(13) . . ?
C5 N1 C1 122.15(19) . . ?
C5 N1 C8B 121.8(7) . . ?
C1 N1 C8B 111.8(7) . . ?
C5 N1 C8A 121.4(2) . . ?
C1 N1 C8A 116.5(2) . . ?
C8B N1 C8A 20.7(7) . . ?
C7 N2 C6 108.84(16) . . ?
C7 N2 C9 114.51(15) . . ?
C6 N2 C9 111.61(16) . . ?
C14 N3 C10 123.35(17) . . ?
N1 C1 C2 120.3(2) . . ?
C1 C2 C3 119.0(2) . . ?
C4 C3 C2 119.6(2) . . ?
C3 C4 C5 120.4(2) . . ?
N1 C5 C4 118.50(19) . . ?
N1 C5 C6 120.61(17) . . ?
C4 C5 C6 120.86(19) . . ?
N2 C6 C5 112.50(16) . . ?
N2 C7 C8A 110.6(2) . . ?
N2 C7 C8B 97.3(6) . . ?
C8A C7 C8B 15.8(7) . . ?
O1A C8A C7 113.6(3) . . ?
O1A C8A N1 106.5(3) . . ?
C7 C8A N1 109.8(3) . . ?
O1B C8B N1 109.3(14) . . ?
O1B C8B C7 120.1(13) . . ?
N1 C8B C7 95.9(12) . . ?
N2 C9 C10 110.89(15) . . ?
N3 C10 C11 118.51(18) . . ?
N3 C10 C9 117.91(17) . . ?
C11 C10 C9 123.55(18) . . ?
C12 C11 C10 119.3(2) . . ?
C11 C12 C13 120.3(2) . . ?
C14 C13 C12 118.9(2) . . ?
N3 C14 C13 119.7(2) . . ?

loop_
_geom_bond_atom_site_label_1
_geom_bond_atom_site_label_2
_geom_bond_distance
_geom_bond_site_symmetry_2
_geom_bond_publ_flag
Cl2 O1B 2.904(12) . ?
O1A C8A 1.400(4) . ?
O1B C8B 1.37(2) . ?
N1 C5 1.344(3) . ?
N1 C1 1.354(3) . ?
N1 C8B 1.51(2) . ?
N1 C8A 1.536(4) . ?
N2 C7 1.454(2) . ?
N2 C6 1.455(2) . ?
N2 C9 1.456(2) . ?
N3 C14 1.339(3) . ?
N3 C10 1.341(2) . ?
C1 C2 1.373(4) . ?
C2 C3 1.379(4) . ?
C3 C4 1.379(4) . ?
C4 C5 1.384(3) . ?
C5 C6 1.493(3) . ?
C7 C8A 1.459(5) . ?
C7 C8B 1.780(18) . ?
C9 C10 1.506(3) . ?
C10 C11 1.385(3) . ?
C11 C12 1.381(3) . ?
C12 C13 1.384(3) . ?
C13 C14 1.368(3) . ?
